data_4079996
loop_
_publ_author_name
'Hicks, Jamie'
'Hadlington, Terrance J.'
'Schenk, Christian'
'Li, Jiaye'
'Jones, Cameron'

_publ_section_title
;
 Utilizing Steric Bulk to Stabilize Molybdenum Aminogermylyne and
 Aminogermylene Complexes
;
_journal_issue 1
_journal_name_full Organometallics
_journal_page_first 323
_journal_paper_doi 10.1021/om301144h
_journal_volume 32
_journal_year 2013
_chemical_formula_sum 'C47 H37 Ge Mo N O3'
_chemical_formula_weight 832.31
_chemical_name_systematic
; 
 ? 
;
_space_group_IT_number 2
_symmetry_cell_setting triclinic
_symmetry_space_group_name_Hall '-P 1'
_symmetry_space_group_name_H-M 'P -1'
_atom_sites_solution_hydrogens geom
_atom_sites_solution_primary direct
_atom_sites_solution_secondary difmap
_audit_creation_method SHELXL-97
_cell_angle_alpha 97.177(4)
_cell_angle_beta 94.713(4)
_cell_angle_gamma 107.018(3)
_cell_formula_units_Z 2
_cell_length_a 9.6979(6)
_cell_length_b 14.1058(9)
_cell_length_c 14.7614(10)
_cell_measurement_temperature 123(2)
_cell_volume 1900.7(2)
_computing_structure_refinement 'SHELXL-97 (Sheldrick, 1997)'
_computing_structure_solution 'SHELXS-97 (Sheldrick, 1990)'
_diffrn_ambient_temperature 123(2)
_diffrn_measured_fraction_theta_full 0.995
_diffrn_measured_fraction_theta_max 0.995
_diffrn_measurement_device_type 'Oxford Gemini Ultra'
_diffrn_radiation_monochromator graphite
_diffrn_radiation_source 'Enhance (Mo) X-ray Source'
_diffrn_radiation_type MoK\a
_diffrn_radiation_wavelength 0.71073
_diffrn_reflns_av_R_equivalents 0.0516
_diffrn_reflns_av_sigmaI/netI 0.0588
_diffrn_reflns_limit_h_max 12
_diffrn_reflns_limit_h_min -12
_diffrn_reflns_limit_k_max 18
_diffrn_reflns_limit_k_min -18
_diffrn_reflns_limit_l_max 19
_diffrn_reflns_limit_l_min -19
_diffrn_reflns_number 30214
_diffrn_reflns_theta_full 27.50
_diffrn_reflns_theta_max 27.50
_diffrn_reflns_theta_min 2.98
_exptl_absorpt_coefficient_mu 1.164
_exptl_absorpt_correction_T_max 0.8925
_exptl_absorpt_correction_T_min 0.8448
_exptl_absorpt_correction_type multi-scan
_exptl_absorpt_process_details 'SCALE3 ABSPACK'
_exptl_crystal_colour orange
_exptl_crystal_density_diffrn 1.454
_exptl_crystal_density_method 'not measured'
_exptl_crystal_description block
_exptl_crystal_F_000 848
_exptl_crystal_size_max 0.15
_exptl_crystal_size_mid 0.12
_exptl_crystal_size_min 0.10
_refine_diff_density_max 1.015
_refine_diff_density_min -0.952
_refine_diff_density_rms 0.089
_refine_ls_extinction_method none
_refine_ls_goodness_of_fit_ref 1.022
_refine_ls_hydrogen_treatment constr
_refine_ls_matrix_type full
_refine_ls_number_parameters 479
_refine_ls_number_reflns 8688
_refine_ls_number_restraints 0
_refine_ls_restrained_S_all 1.022
_refine_ls_R_factor_all 0.0668
_refine_ls_R_factor_gt 0.0410
_refine_ls_shift/su_max 0.001
_refine_ls_shift/su_mean 0.000
_refine_ls_structure_factor_coef Fsqd
_refine_ls_weighting_details 'calc w=1/[\s^2^(Fo^2^)+(0.0396P)^2^+1.4225P] where P=(Fo^2^+2Fc^2^)/3'
_refine_ls_weighting_scheme calc
_refine_ls_wR_factor_gt 0.0869
_refine_ls_wR_factor_ref 0.0969
_reflns_number_gt 6374
_reflns_number_total 8688
_reflns_threshold_expression >2sigma(I)
_cod_data_source_file om301144h_si_002.cif
_cod_data_source_block compound2
_cod_original_sg_symbol_H-M P-1
_cod_database_code 4079996

loop_
_symmetry_equiv_pos_as_xyz
'x, y, z'
'-x, -y, -z'

loop_
_atom_site_label
_atom_site_type_symbol
_atom_site_fract_x
_atom_site_fract_y
_atom_site_fract_z
_atom_site_U_iso_or_equiv
_atom_site_adp_type
_atom_site_occupancy
_atom_site_symmetry_multiplicity
_atom_site_calc_flag
_atom_site_refinement_flags
Mo1 Mo 0.31997(3) 0.42208(2) 0.27007(2) 0.02386(9) Uani 1 1 d .
Ge1 Ge 0.37054(3) 0.61810(2) 0.25334(2) 0.01882(9) Uani 1 1 d .
O1 O 0.5985(2) 0.54882(17) 0.40269(16) 0.0306(6) Uani 1 1 d .
N1 N 0.5648(2) 0.69109(17) 0.24739(17) 0.0154(5) Uani 1 1 d .
C1 C 0.5838(3) 0.7976(2) 0.2578(2) 0.0143(6) Uani 1 1 d .
O2 O 0.5405(3) 0.3024(2) 0.2419(2) 0.0562(8) Uani 1 1 d .
C2 C 0.5887(3) 0.8441(2) 0.1789(2) 0.0157(6) Uani 1 1 d .
O3 O 0.3582(3) 0.4338(2) 0.06359(18) 0.0427(7) Uani 1 1 d .
C3 C 0.6229(3) 0.9481(2) 0.1896(2) 0.0183(6) Uani 1 1 d .
H3 H 0.6288 0.9798 0.1363 0.022 Uiso 1 1 calc R
C4 C 0.6488(3) 1.0070(2) 0.2753(2) 0.0171(6) Uani 1 1 d .
C5 C 0.6386(3) 0.9591(2) 0.3525(2) 0.0156(6) Uani 1 1 d .
H5 H 0.6528 0.9983 0.4117 0.019 Uiso 1 1 calc R
C6 C 0.6081(3) 0.8552(2) 0.3457(2) 0.0140(6) Uani 1 1 d .
C7 C 0.6896(4) 1.1194(2) 0.2845(2) 0.0245(7) Uani 1 1 d .
H7A H 0.7918 1.1490 0.3107 0.037 Uiso 1 1 calc R
H7B H 0.6281 1.1438 0.3250 0.037 Uiso 1 1 calc R
H7C H 0.6755 1.1387 0.2237 0.037 Uiso 1 1 calc R
C8 C 0.5500(3) 0.7801(2) 0.0840(2) 0.0201(6) Uani 1 1 d .
H8 H 0.5780 0.7181 0.0895 0.024 Uiso 1 1 calc R
C9 C 0.3852(4) 0.7465(2) 0.0583(2) 0.0263(7) Uani 1 1 d .
C10 C 0.3126(4) 0.6479(3) 0.0194(3) 0.0381(9) Uani 1 1 d .
H10 H 0.3661 0.6023 0.0060 0.046 Uiso 1 1 calc R
C11 C 0.1623(5) 0.6154(4) 0.0000(3) 0.0557(13) Uani 1 1 d .
H11 H 0.1136 0.5472 -0.0251 0.067 Uiso 1 1 calc R
C12 C 0.0832(5) 0.6801(4) 0.0164(3) 0.0559(13) Uani 1 1 d .
H12 H -0.0195 0.6575 0.0017 0.067 Uiso 1 1 calc R
C13 C 0.1534(4) 0.7780(3) 0.0544(3) 0.0489(11) Uani 1 1 d .
H13 H 0.0993 0.8235 0.0663 0.059 Uiso 1 1 calc R
C14 C 0.3034(4) 0.8108(3) 0.0756(3) 0.0380(9) Uani 1 1 d .
H14 H 0.3509 0.8787 0.1024 0.046 Uiso 1 1 calc R
C15 C 0.6359(3) 0.8310(2) 0.0122(2) 0.0199(6) Uani 1 1 d .
C16 C 0.5769(4) 0.8682(3) -0.0579(2) 0.0290(8) Uani 1 1 d .
H16 H 0.4765 0.8628 -0.0632 0.035 Uiso 1 1 calc R
C17 C 0.6621(4) 0.9136(3) -0.1212(2) 0.0334(8) Uani 1 1 d .
H17 H 0.6193 0.9387 -0.1693 0.040 Uiso 1 1 calc R
C18 C 0.8067(4) 0.9226(3) -0.1149(2) 0.0328(8) Uani 1 1 d .
H18 H 0.8646 0.9537 -0.1582 0.039 Uiso 1 1 calc R
C19 C 0.8675(4) 0.8858(3) -0.0450(3) 0.0406(10) Uani 1 1 d .
H19 H 0.9682 0.8920 -0.0399 0.049 Uiso 1 1 calc R
C20 C 0.7835(4) 0.8402(3) 0.0177(2) 0.0324(8) Uani 1 1 d .
H20 H 0.8267 0.8147 0.0653 0.039 Uiso 1 1 calc R
C21 C 0.6030(3) 0.8046(2) 0.4309(2) 0.0155(6) Uani 1 1 d .
H21 H 0.6338 0.7435 0.4142 0.019 Uiso 1 1 calc R
C22 C 0.4496(3) 0.7667(2) 0.4576(2) 0.0163(6) Uani 1 1 d .
C23 C 0.3424(3) 0.8101(2) 0.4346(2) 0.0237(7) Uani 1 1 d .
H23 H 0.3631 0.8641 0.4001 0.028 Uiso 1 1 calc R
C24 C 0.2052(3) 0.7747(3) 0.4618(2) 0.0308(8) Uani 1 1 d .
H24 H 0.1330 0.8051 0.4462 0.037 Uiso 1 1 calc R
C25 C 0.1731(4) 0.6966(3) 0.5107(2) 0.0348(9) Uani 1 1 d .
H25 H 0.0784 0.6724 0.5280 0.042 Uiso 1 1 calc R
C26 C 0.2777(4) 0.6531(3) 0.5350(2) 0.0330(8) Uani 1 1 d .
H26 H 0.2558 0.5992 0.5695 0.040 Uiso 1 1 calc R
C27 C 0.4155(3) 0.6885(2) 0.5087(2) 0.0240(7) Uani 1 1 d .
H27 H 0.4878 0.6587 0.5260 0.029 Uiso 1 1 calc R
C28 C 0.7126(3) 0.8689(2) 0.5112(2) 0.0175(6) Uani 1 1 d .
C29 C 0.8564(3) 0.8703(2) 0.5140(2) 0.0249(7) Uani 1 1 d .
H29 H 0.8843 0.8303 0.4666 0.030 Uiso 1 1 calc R
C30 C 0.9597(4) 0.9291(3) 0.5849(3) 0.0332(9) Uani 1 1 d .
H30 H 1.0579 0.9293 0.5856 0.040 Uiso 1 1 calc R
C31 C 0.9222(4) 0.9868(3) 0.6538(3) 0.0347(9) Uani 1 1 d .
H31 H 0.9938 1.0271 0.7022 0.042 Uiso 1 1 calc R
C32 C 0.7797(4) 0.9865(3) 0.6527(2) 0.0332(8) Uani 1 1 d .
H32 H 0.7533 1.0266 0.7007 0.040 Uiso 1 1 calc R
C33 C 0.6748(4) 0.9278(2) 0.5821(2) 0.0237(7) Uani 1 1 d .
H33 H 0.5768 0.9278 0.5820 0.028 Uiso 1 1 calc R
C34 C 0.6973(3) 0.6685(2) 0.2383(2) 0.0172(6) Uani 1 1 d .
C35 C 0.6968(4) 0.5727(3) 0.2022(3) 0.0321(8) Uani 1 1 d .
H35 H 0.6070 0.5223 0.1803 0.038 Uiso 1 1 calc R
C36 C 0.8255(4) 0.5498(3) 0.1978(3) 0.0433(10) Uani 1 1 d .
H36 H 0.8224 0.4827 0.1764 0.052 Uiso 1 1 calc R
C37 C 0.9573(4) 0.6217(3) 0.2237(3) 0.0392(9) Uani 1 1 d .
H37 H 1.0452 0.6054 0.2196 0.047 Uiso 1 1 calc R
C38 C 0.9597(3) 0.7181(3) 0.2557(2) 0.0306(8) Uani 1 1 d .
H38 H 1.0503 0.7694 0.2722 0.037 Uiso 1 1 calc R
C39 C 0.8321(3) 0.7411(2) 0.2640(2) 0.0238(7) Uani 1 1 d .
H39 H 0.8363 0.8078 0.2877 0.029 Uiso 1 1 calc R
C40 C 0.1226(4) 0.4441(3) 0.3435(3) 0.0434(10) Uani 1 1 d .
H40 H 0.1222 0.5090 0.3699 0.052 Uiso 1 1 calc R
C41 C 0.1788(4) 0.3759(4) 0.3881(3) 0.0568(14) Uani 1 1 d .
H41 H 0.2223 0.3869 0.4501 0.068 Uiso 1 1 calc R
C42 C 0.1574(5) 0.2906(3) 0.3236(4) 0.0551(12) Uani 1 1 d .
H42 H 0.1845 0.2331 0.3346 0.066 Uiso 1 1 calc R
C43 C 0.0916(4) 0.3019(3) 0.2416(3) 0.0452(10) Uani 1 1 d .
H43 H 0.0660 0.2543 0.1867 0.054 Uiso 1 1 calc R
C44 C 0.0687(4) 0.3959(3) 0.2532(3) 0.0374(9) Uani 1 1 d .
H44 H 0.0239 0.4227 0.2073 0.045 Uiso 1 1 calc R
C45 C 0.4963(4) 0.5071(2) 0.3504(2) 0.0254(7) Uani 1 1 d .
C46 C 0.4574(4) 0.3443(3) 0.2517(2) 0.0339(9) Uani 1 1 d .
C47 C 0.3485(4) 0.4352(2) 0.1407(3) 0.0295(8) Uani 1 1 d .

loop_
_atom_site_aniso_label
_atom_site_aniso_U_11
_atom_site_aniso_U_22
_atom_site_aniso_U_33
_atom_site_aniso_U_23
_atom_site_aniso_U_13
_atom_site_aniso_U_12
Mo1 0.02747(16) 0.01545(15) 0.02484(17) 0.00558(11) -0.00247(12) 0.00125(11)
Ge1 0.01537(16) 0.01564(17) 0.02410(19) 0.00409(14) 0.00026(13) 0.00286(13)
O1 0.0346(13) 0.0264(13) 0.0269(13) -0.0010(10) -0.0110(11) 0.0095(10)
N1 0.0150(12) 0.0128(12) 0.0178(13) 0.0020(10) 0.0001(10) 0.0040(9)
C1 0.0095(13) 0.0168(15) 0.0166(15) 0.0027(12) 0.0004(11) 0.0042(11)
O2 0.075(2) 0.0411(17) 0.057(2) -0.0083(14) -0.0108(16) 0.0366(16)
C2 0.0140(14) 0.0177(15) 0.0160(15) 0.0028(12) 0.0003(12) 0.0064(11)
O3 0.0556(17) 0.0418(16) 0.0272(15) 0.0060(12) 0.0014(13) 0.0103(13)
C3 0.0206(15) 0.0186(15) 0.0174(16) 0.0071(12) -0.0005(12) 0.0074(12)
C4 0.0139(14) 0.0165(15) 0.0223(17) 0.0031(12) 0.0011(12) 0.0072(11)
C5 0.0150(14) 0.0153(14) 0.0165(15) 0.0007(12) 0.0009(12) 0.0056(11)
C6 0.0086(12) 0.0175(14) 0.0174(15) 0.0043(12) 0.0014(11) 0.0057(11)
C7 0.0338(18) 0.0179(16) 0.0215(17) 0.0035(13) -0.0001(14) 0.0081(14)
C8 0.0273(16) 0.0161(15) 0.0171(16) 0.0033(12) -0.0012(13) 0.0077(13)
C9 0.0281(17) 0.0272(18) 0.0181(17) 0.0056(14) -0.0001(14) -0.0001(14)
C10 0.040(2) 0.031(2) 0.031(2) -0.0018(16) 0.0060(17) -0.0044(16)
C11 0.044(2) 0.050(3) 0.046(3) -0.005(2) 0.005(2) -0.021(2)
C12 0.031(2) 0.078(4) 0.043(3) 0.013(2) -0.0042(19) -0.006(2)
C13 0.029(2) 0.063(3) 0.052(3) 0.013(2) -0.0042(19) 0.010(2)
C14 0.0301(19) 0.039(2) 0.041(2) 0.0056(18) -0.0089(17) 0.0082(16)
C15 0.0290(16) 0.0155(15) 0.0148(16) 0.0005(12) 0.0005(13) 0.0075(13)
C16 0.0281(17) 0.0288(19) 0.0287(19) 0.0101(15) -0.0015(15) 0.0055(14)
C17 0.041(2) 0.034(2) 0.0237(19) 0.0131(15) -0.0030(16) 0.0082(16)
C18 0.044(2) 0.034(2) 0.0216(19) 0.0092(15) 0.0093(16) 0.0096(17)
C19 0.034(2) 0.063(3) 0.037(2) 0.020(2) 0.0135(17) 0.0259(19)
C20 0.0333(19) 0.049(2) 0.0251(19) 0.0163(17) 0.0053(15) 0.0226(17)
C21 0.0159(14) 0.0163(14) 0.0160(15) 0.0043(12) 0.0023(12) 0.0067(11)
C22 0.0180(14) 0.0167(15) 0.0113(15) -0.0003(11) 0.0014(12) 0.0018(12)
C23 0.0202(16) 0.0323(18) 0.0206(17) 0.0068(14) 0.0040(13) 0.0098(14)
C24 0.0182(16) 0.050(2) 0.0234(19) 0.0009(16) 0.0019(14) 0.0122(15)
C25 0.0187(17) 0.045(2) 0.031(2) -0.0014(17) 0.0116(15) -0.0041(15)
C26 0.036(2) 0.0277(19) 0.029(2) 0.0062(15) 0.0102(16) -0.0019(15)
C27 0.0274(17) 0.0225(17) 0.0212(17) 0.0047(13) 0.0064(14) 0.0049(13)
C28 0.0193(15) 0.0174(15) 0.0160(15) 0.0101(12) 0.0005(12) 0.0031(12)
C29 0.0197(16) 0.0292(18) 0.0259(18) 0.0115(14) 0.0010(13) 0.0050(13)
C30 0.0201(16) 0.038(2) 0.036(2) 0.0210(17) -0.0063(15) -0.0043(15)
C31 0.036(2) 0.0262(19) 0.028(2) 0.0152(16) -0.0122(16) -0.0127(15)
C32 0.052(2) 0.0230(18) 0.0179(18) 0.0051(14) -0.0043(16) 0.0030(16)
C33 0.0263(16) 0.0223(17) 0.0215(17) 0.0063(13) -0.0012(13) 0.0060(13)
C34 0.0172(14) 0.0177(15) 0.0177(16) 0.0045(12) 0.0041(12) 0.0056(12)
C35 0.0228(17) 0.0242(18) 0.046(2) -0.0047(16) 0.0060(16) 0.0064(14)
C36 0.033(2) 0.027(2) 0.071(3) -0.0067(19) 0.011(2) 0.0153(16)
C37 0.0252(18) 0.041(2) 0.058(3) 0.0059(19) 0.0105(18) 0.0189(17)
C38 0.0162(16) 0.034(2) 0.039(2) 0.0031(16) 0.0018(15) 0.0052(14)
C39 0.0200(15) 0.0225(17) 0.0282(19) 0.0018(14) 0.0014(14) 0.0066(13)
C40 0.041(2) 0.034(2) 0.044(3) -0.0015(19) 0.0168(19) -0.0068(17)
C41 0.033(2) 0.095(4) 0.033(2) 0.033(3) 0.0063(18) -0.006(2)
C42 0.051(3) 0.040(3) 0.072(3) 0.036(2) 0.008(2) -0.001(2)
C43 0.036(2) 0.024(2) 0.064(3) 0.0010(19) 0.000(2) -0.0062(16)
C44 0.0276(18) 0.037(2) 0.047(2) 0.0121(18) 0.0017(17) 0.0081(16)
C45 0.0351(19) 0.0189(16) 0.0259(19) 0.0066(14) 0.0037(15) 0.0125(14)
C46 0.047(2) 0.0210(18) 0.030(2) -0.0020(15) -0.0091(17) 0.0114(16)
C47 0.0314(18) 0.0188(17) 0.034(2) 0.0034(15) -0.0027(16) 0.0025(14)

loop_
_atom_type_symbol
_atom_type_description
_atom_type_scat_dispersion_real
_atom_type_scat_dispersion_imag
_atom_type_scat_source
C C 0.0033 0.0016 'International Tables Vol C Tables 4.2.6.8 and 6.1.1.4'
H H 0.0000 0.0000 'International Tables Vol C Tables 4.2.6.8 and 6.1.1.4'
N N 0.0061 0.0033 'International Tables Vol C Tables 4.2.6.8 and 6.1.1.4'
O O 0.0106 0.0060 'International Tables Vol C Tables 4.2.6.8 and 6.1.1.4'
Ge Ge 0.1547 1.8001 'International Tables Vol C Tables 4.2.6.8 and 6.1.1.4'
Mo Mo -1.6832 0.6857 'International Tables Vol C Tables 4.2.6.8 and 6.1.1.4'

loop_
_geom_angle_atom_site_label_1
_geom_angle_atom_site_label_2
_geom_angle_atom_site_label_3
_geom_angle
C45 Mo1 C46 77.63(13)
C45 Mo1 C47 108.86(14)
C46 Mo1 C47 80.23(15)
C45 Mo1 C42 120.20(16)
C46 Mo1 C42 91.74(17)
C47 Mo1 C42 127.20(16)
C45 Mo1 C43 153.43(15)
C46 Mo1 C43 104.42(15)
C47 Mo1 C43 97.50(15)
C42 Mo1 C43 34.22(15)
C45 Mo1 C44 139.34(13)
C46 Mo1 C44 138.97(14)
C47 Mo1 C44 97.01(14)
C42 Mo1 C44 57.33(15)
C43 Mo1 C44 34.87(13)
C45 Mo1 C41 96.56(15)
C46 Mo1 C41 112.55(17)
C47 Mo1 C41 153.73(15)
C42 Mo1 C41 34.65(17)
C43 Mo1 C41 57.79(16)
C44 Mo1 C41 57.95(14)
C45 Mo1 C40 105.94(14)
C46 Mo1 C40 147.66(16)
C47 Mo1 C40 126.10(15)
C42 Mo1 C40 58.18(16)
C43 Mo1 C40 58.24(14)
C44 Mo1 C40 34.71(13)
C41 Mo1 C40 35.62(15)
C45 Mo1 Ge1 68.89(9)
C46 Mo1 Ge1 125.90(11)
C47 Mo1 Ge1 72.43(10)
C42 Mo1 Ge1 141.75(13)
C43 Mo1 Ge1 124.44(10)
C44 Mo1 Ge1 90.85(9)
C41 Mo1 Ge1 112.43(14)
C40 Mo1 Ge1 83.61(10)
N1 Ge1 Mo1 115.90(7)
C34 N1 C1 112.6(2)
C34 N1 Ge1 136.35(19)
C1 N1 Ge1 110.96(17)
C2 C1 C6 120.3(3)
C2 C1 N1 118.9(3)
C6 C1 N1 120.7(3)
C3 C2 C1 118.8(3)
C3 C2 C8 121.3(3)
C1 C2 C8 119.8(3)
C4 C3 C2 122.3(3)
C3 C4 C5 117.9(3)
C3 C4 C7 120.9(3)
C5 C4 C7 121.2(3)
C4 C5 C6 122.1(3)
C5 C6 C1 118.6(3)
C5 C6 C21 121.3(3)
C1 C6 C21 120.1(3)
C15 C8 C2 112.7(2)
C15 C8 C9 114.4(3)
C2 C8 C9 109.1(2)
C14 C9 C10 117.9(3)
C14 C9 C8 122.1(3)
C10 C9 C8 119.9(3)
C9 C10 C11 120.4(4)
C12 C11 C10 120.9(4)
C11 C12 C13 119.4(4)
C12 C13 C14 120.2(4)
C9 C14 C13 121.2(4)
C16 C15 C20 117.9(3)
C16 C15 C8 124.1(3)
C20 C15 C8 118.0(3)
C15 C16 C17 120.9(3)
C18 C17 C16 120.7(3)
C17 C18 C19 119.2(3)
C18 C19 C20 120.4(3)
C19 C20 C15 120.9(3)
C6 C21 C28 112.5(2)
C6 C21 C22 112.9(2)
C28 C21 C22 112.6(2)
C27 C22 C23 118.2(3)
C27 C22 C21 119.8(3)
C23 C22 C21 122.0(3)
C24 C23 C22 120.2(3)
C25 C24 C23 120.7(3)
C24 C25 C26 120.1(3)
C25 C26 C27 119.5(3)
C26 C27 C22 121.2(3)
C29 C28 C33 118.3(3)
C29 C28 C21 119.1(3)
C33 C28 C21 122.7(3)
C30 C29 C28 120.8(3)
C31 C30 C29 120.6(3)
C30 C31 C32 119.6(3)
C31 C32 C33 120.4(3)
C32 C33 C28 120.2(3)
C35 C34 C39 117.3(3)
C35 C34 N1 120.9(3)
C39 C34 N1 121.8(3)
C36 C35 C34 120.7(3)
C37 C36 C35 121.3(3)
C36 C37 C38 118.5(3)
C37 C38 C39 120.7(3)
C38 C39 C34 121.3(3)
C44 C40 C41 106.3(4)
C44 C40 Mo1 72.2(2)
C41 C40 Mo1 71.8(2)
C42 C41 C40 107.2(4)
C42 C41 Mo1 72.0(2)
C40 C41 Mo1 72.6(2)
C43 C42 C41 109.8(4)
C43 C42 Mo1 73.1(2)
C41 C42 Mo1 73.4(2)
C42 C43 C44 107.9(4)
C42 C43 Mo1 72.7(2)
C44 C43 Mo1 73.1(2)
C43 C44 C40 108.9(4)
C43 C44 Mo1 72.1(2)
C40 C44 Mo1 73.1(2)
O1 C45 Mo1 172.8(3)
O2 C46 Mo1 177.7(3)
O3 C47 Mo1 173.9(3)

loop_
_geom_bond_atom_site_label_1
_geom_bond_atom_site_label_2
_geom_bond_distance
Mo1 C45 1.970(3)
Mo1 C46 1.973(4)
Mo1 C47 1.975(4)
Mo1 C42 2.325(4)
Mo1 C43 2.330(4)
Mo1 C44 2.342(4)
Mo1 C41 2.343(4)
Mo1 C40 2.353(4)
Mo1 Ge1 2.7100(4)
Ge1 N1 1.879(2)
O1 C45 1.159(4)
N1 C34 1.424(4)
N1 C1 1.446(4)
C1 C2 1.403(4)
C1 C6 1.404(4)
O2 C46 1.138(4)
C2 C3 1.392(4)
C2 C8 1.523(4)
O3 C47 1.149(4)
C3 C4 1.384(4)
C4 C5 1.392(4)
C4 C7 1.502(4)
C5 C6 1.395(4)
C6 C21 1.521(4)
C8 C15 1.522(4)
C8 C9 1.528(4)
C9 C14 1.383(5)
C9 C10 1.386(5)
C10 C11 1.388(5)
C11 C12 1.365(7)
C12 C13 1.370(6)
C13 C14 1.387(5)
C15 C16 1.374(4)
C15 C20 1.393(4)
C16 C17 1.390(5)
C17 C18 1.365(5)
C18 C19 1.376(5)
C19 C20 1.378(5)
C21 C28 1.522(4)
C21 C22 1.529(4)
C22 C27 1.389(4)
C22 C23 1.393(4)
C23 C24 1.389(4)
C24 C25 1.366(5)
C25 C26 1.377(5)
C26 C27 1.388(5)
C28 C29 1.386(4)
C28 C33 1.394(4)
C29 C30 1.383(5)
C30 C31 1.362(5)
C31 C32 1.379(5)
C32 C33 1.388(5)
C34 C35 1.388(4)
C34 C39 1.393(4)
C35 C36 1.383(5)
C36 C37 1.369(5)
C37 C38 1.375(5)
C38 C39 1.379(4)
C40 C44 1.401(5)
C40 C41 1.436(6)
C41 C42 1.390(7)
C42 C43 1.370(6)
C43 C44 1.400(5)
